data_4302678
loop_
_publ_author_name
'Consuelo Yuste'
'Laura Ca\~nadillas-Delgado'
'Ana Labrador'
'Fernando S. Delgado'
'Catalina Ruiz-P\'erez'
'Francesc Lloret'
'Miguel Julve'

_publ_contact_author_address
;
 Laboratorio de Rayos X y Materiales Moleculares
 Dpto. F\'isica Fundamental II. Facultad de F\'isica
 Universidad de La Laguna
 E-38204. La Laguna. Tenerife
 Spain
;
_publ_contact_author_email caruiz@ull.es
_publ_contact_author_name 'Professor Catalina Ruiz-P\'erez'
_publ_section_title
;
Low-Dimensional Copper(II) Complexes with the Trinucleating Ligand
2,4,6-Tris(di-2-pyridylamine)-1,3,5-triazine: Synthesis, Crystal
Structures, and Magnetic Properties
;
_journal_name_full 'Inorganic Chemistry'
_journal_page_first 6630
_journal_page_last 6640
_journal_paper_doi 10.1021/ic900599g
_journal_volume 48
_journal_year 2009
_chemical_formula_sum 'C66 H58 Cl6 Cu3 N24 O29'
_chemical_formula_weight 2054.68
_chemical_name_systematic
;
 ?
;
_space_group_IT_number 41
_symmetry_cell_setting orthorhombic
_symmetry_Int_Tables_number 41
_symmetry_space_group_name_Hall 'C -2ac 2'
_symmetry_space_group_name_H-M 'C 2 c b'
_atom_sites_solution_hydrogens geom
_atom_sites_solution_primary direct
_atom_sites_solution_secondary difmap
_audit_creation_method SHELXL-97
_cell_angle_alpha 90.00
_cell_angle_beta 90.00
_cell_angle_gamma 90.00
_cell_formula_units_Z 4
_cell_length_a 15.793(3)
_cell_length_b 19.766(3)
_cell_length_c 27.921(4)
_cell_measurement_temperature 293(2)
_cell_volume 8716(2)
_diffrn_ambient_temperature 293(2)
_diffrn_detector 'CCD plate'
_diffrn_detector_area_resol_mean 9
_diffrn_measured_fraction_theta_full 0.976
_diffrn_measured_fraction_theta_max 0.976
_diffrn_measurement_device '95mm CCD camera on \k-goniostat'
_diffrn_measurement_device_type KappaCCD
_diffrn_measurement_method 'CCD rotation images, thick slices'
_diffrn_radiation_monochromator 'horizonally mounted graphite crystal'
_diffrn_radiation_probe x-ray
_diffrn_radiation_source 'fine-focus sealed tube'
_diffrn_radiation_type MoK\a
_diffrn_radiation_wavelength 0.71073
_diffrn_reflns_av_R_equivalents 0.1130
_diffrn_reflns_av_sigmaI/netI 0.1221
_diffrn_reflns_limit_h_max 16
_diffrn_reflns_limit_h_min -17
_diffrn_reflns_limit_k_max 22
_diffrn_reflns_limit_k_min -18
_diffrn_reflns_limit_l_max 31
_diffrn_reflns_limit_l_min -30
_diffrn_reflns_number 25020
_diffrn_reflns_theta_full 23.40
_diffrn_reflns_theta_max 23.40
_diffrn_reflns_theta_min 6.45
_diffrn_source 'Enraf Nonius FR590'
_exptl_absorpt_coefficient_mu 1.001
_exptl_absorpt_correction_T_max 0.9065
_exptl_absorpt_correction_T_min 0.7533
_exptl_absorpt_correction_type sphere
_exptl_crystal_colour blue
_exptl_crystal_density_diffrn 1.566
_exptl_crystal_density_method 'not measured'
_exptl_crystal_description prism
_exptl_crystal_F_000 4172
_exptl_crystal_size_max 0.3
_exptl_crystal_size_mid 0.1
_exptl_crystal_size_min 0.1
_refine_diff_density_max 0.515
_refine_diff_density_min -0.335
_refine_diff_density_rms 0.081
_refine_ls_abs_structure_details 'Flack H D (1983), Acta Cryst. A39, 876-881'
_refine_ls_abs_structure_Flack 0.05(2)
_refine_ls_extinction_method none
_refine_ls_goodness_of_fit_ref 1.052
_refine_ls_hydrogen_treatment constr
_refine_ls_matrix_type full
_refine_ls_number_parameters 579
_refine_ls_number_reflns 6074
_refine_ls_number_restraints 1
_refine_ls_restrained_S_all 1.052
_refine_ls_R_factor_all 0.1494
_refine_ls_R_factor_gt 0.0695
_refine_ls_shift/su_max 0.000
_refine_ls_shift/su_mean 0.000
_refine_ls_structure_factor_coef Fsqd
_refine_ls_weighting_details 'calc w=1/[\s^2^(Fo^2^)+(0.0202P)^2^+53.5579P] where P=(Fo^2^+2Fc^2^)/3'
_refine_ls_weighting_scheme calc
_refine_ls_wR_factor_gt 0.1056
_refine_ls_wR_factor_ref 0.1305
_reflns_number_gt 3506
_reflns_number_total 6074
_reflns_threshold_expression >2sigma(I)
_cod_data_source_file ic900599g_si_002_1.cif
_cod_data_source_block compound1
_cod_database_code 4302678

loop_
_symmetry_equiv_pos_as_xyz
'x, y, z'
'x, -y, -z'
'x, -y+1/2, z+1/2'
'x, y+1/2, -z+1/2'
'x+1/2, y+1/2, z'
'x+1/2, -y+1/2, -z'
'x+1/2, -y+1, z+1/2'
'x+1/2, y+1, -z+1/2'

loop_
_atom_site_label
_atom_site_type_symbol
_atom_site_fract_x
_atom_site_fract_y
_atom_site_fract_z
_atom_site_U_iso_or_equiv
_atom_site_adp_type
_atom_site_occupancy
_atom_site_symmetry_multiplicity
_atom_site_calc_flag
_atom_site_refinement_flags
_atom_site_disorder_assembly
_atom_site_disorder_group
Cu1 Cu 1.06233(7) 0.00013(8) 0.64955(3) 0.0380(3) Uani 1 1 d . . .
Cu2 Cu 0.62599(8) 0.0000 0.5000 0.0279(4) Uani 1 2 d S . .
C1 C 0.9602(9) 0.1020(5) 0.5386(3) 0.033(3) Uani 1 1 d . . .
C2 C 0.9698(7) 0.1016(5) 0.4603(4) 0.030(3) Uani 1 1 d . . .
C3 C 0.8447(5) 0.1003(4) 0.4956(4) 0.0218(19) Uani 1 1 d . . .
C4 C 0.9548(8) 0.1136(7) 0.6278(4) 0.043(3) Uani 1 1 d . . .
C5 C 0.9033(9) 0.1692(7) 0.6324(4) 0.069(4) Uani 1 1 d . . .
H5 H 0.8951 0.1997 0.6075 0.083 Uiso 1 1 calc R . .
C6 C 0.8639(11) 0.1770(8) 0.6770(5) 0.087(5) Uani 1 1 d . . .
H6 H 0.8302 0.2147 0.6829 0.105 Uiso 1 1 calc R . .
C7 C 0.8746(12) 0.1308(10) 0.7110(5) 0.108(7) Uani 1 1 d . . .
H7 H 0.8471 0.1347 0.7403 0.129 Uiso 1 1 calc R . .
C8 C 0.9303(14) 0.0737(10) 0.7013(5) 0.129(8) Uani 1 1 d . . .
H8 H 0.9372 0.0405 0.7246 0.155 Uiso 1 1 calc R . .
C9 C 1.0918(8) 0.1164(7) 0.5883(4) 0.046(3) Uani 1 1 d . . .
C10 C 1.1313(8) 0.1676(6) 0.5636(4) 0.053(4) Uani 1 1 d . . .
H10 H 1.1025 0.1960 0.5426 0.063 Uiso 1 1 calc R . .
C11 C 1.2199(8) 0.1740(7) 0.5726(5) 0.063(4) Uani 1 1 d . . .
H11 H 1.2515 0.2049 0.5551 0.076 Uiso 1 1 calc R . .
C12 C 1.2585(10) 0.1359(8) 0.6062(6) 0.085(6) Uani 1 1 d . . .
H12 H 1.3163 0.1405 0.6119 0.102 Uiso 1 1 calc R . .
C13 C 1.2119(8) 0.0911(7) 0.6316(5) 0.063(4) Uani 1 1 d . . .
H13 H 1.2377 0.0685 0.6569 0.076 Uiso 1 1 calc R . .
C14 C 0.9750(6) 0.1236(6) 0.3737(4) 0.031(3) Uani 1 1 d . . .
C15 C 0.9363(8) 0.1838(7) 0.3693(4) 0.050(3) Uani 1 1 d . . .
H15 H 0.9330 0.2135 0.3951 0.060 Uiso 1 1 calc R . .
C16 C 0.9009(8) 0.2005(8) 0.3248(6) 0.075(4) Uani 1 1 d . . .
H16 H 0.8718 0.2409 0.3204 0.090 Uiso 1 1 calc R . .
C17 C 0.9105(9) 0.1553(9) 0.2876(6) 0.075(4) Uani 1 1 d . . .
H17 H 0.8872 0.1655 0.2579 0.090 Uiso 1 1 calc R . .
C18 C 0.9530(10) 0.0964(8) 0.2933(4) 0.072(4) Uani 1 1 d . . .
H18 H 0.9594 0.0668 0.2677 0.087 Uiso 1 1 calc R . .
C19 C 1.1077(6) 0.1070(6) 0.4170(4) 0.029(3) Uani 1 1 d . . .
C20 C 1.1526(8) 0.1513(7) 0.4438(4) 0.051(3) Uani 1 1 d . . .
H20 H 1.1265 0.1817 0.4644 0.061 Uiso 1 1 calc R . .
C21 C 1.2403(8) 0.1486(6) 0.4386(5) 0.054(3) Uani 1 1 d . . .
H21 H 1.2747 0.1747 0.4584 0.065 Uiso 1 1 calc R . .
C22 C 1.2749(8) 0.1094(8) 0.4057(6) 0.074(5) Uani 1 1 d . . .
H22 H 1.3334 0.1090 0.4019 0.089 Uiso 1 1 calc R . .
C23 C 1.2251(7) 0.0691(7) 0.3772(5) 0.061(4) Uani 1 1 d . . .
H23 H 1.2497 0.0438 0.3528 0.073 Uiso 1 1 calc R . .
C24 C 0.7106(7) 0.1073(5) 0.4500(3) 0.028(3) Uani 1 1 d . . .
C25 C 0.7323(7) 0.1532(6) 0.4151(5) 0.049(3) Uani 1 1 d . . .
H25 H 0.7810 0.1793 0.4178 0.059 Uiso 1 1 calc R . .
C26 C 0.6799(9) 0.1594(7) 0.3760(4) 0.064(4) Uani 1 1 d . . .
H26 H 0.6925 0.1905 0.3520 0.077 Uiso 1 1 calc R . .
C27 C 0.6094(8) 0.1200(6) 0.3725(4) 0.053(4) Uani 1 1 d . . .
H27 H 0.5736 0.1229 0.3461 0.063 Uiso 1 1 calc R . .
C28 C 0.5936(7) 0.0767(7) 0.4086(4) 0.051(4) Uani 1 1 d . . .
H28 H 0.5448 0.0504 0.4067 0.062 Uiso 1 1 calc R . .
C29 C 0.7101(6) 0.1175(5) 0.5368(3) 0.028(3) Uani 1 1 d . . .
C30 C 0.7278(7) 0.1745(5) 0.5643(4) 0.039(3) Uani 1 1 d . . .
H30 H 0.7737 0.2023 0.5572 0.047 Uiso 1 1 calc R . .
C31 C 0.6755(8) 0.1880(6) 0.6019(4) 0.052(3) Uani 1 1 d . . .
H31 H 0.6863 0.2248 0.6218 0.063 Uiso 1 1 calc R . .
C32 C 0.6071(7) 0.1475(7) 0.6103(4) 0.049(3) Uani 1 1 d . . .
H32 H 0.5708 0.1562 0.6358 0.058 Uiso 1 1 calc R . .
C33 C 0.5928(7) 0.0930(6) 0.5801(4) 0.045(3) Uani 1 1 d . . .
H33 H 0.5451 0.0664 0.5853 0.054 Uiso 1 1 calc R . .
N1 N 0.8856(5) 0.1001(4) 0.4547(3) 0.028(2) Uani 1 1 d . . .
N2 N 0.8803(6) 0.0994(5) 0.5392(3) 0.033(2) Uani 1 1 d . . .
N3 N 1.0139(4) 0.1006(3) 0.5006(4) 0.0314(17) Uani 1 1 d . . .
N4 N 1.0035(6) 0.1026(5) 0.5834(3) 0.039(2) Uani 1 1 d . . .
N5 N 1.0161(5) 0.1052(4) 0.4170(3) 0.030(2) Uani 1 1 d . . .
N6 N 0.7572(4) 0.1007(4) 0.4936(3) 0.0254(18) Uani 1 1 d . . .
N7 N 0.9718(7) 0.0678(6) 0.6598(3) 0.058(3) Uani 1 1 d . . .
N8 N 1.1292(6) 0.0774(5) 0.6220(3) 0.044(2) Uani 1 1 d . . .
N9 N 0.9866(6) 0.0808(5) 0.3371(3) 0.045(3) Uani 1 1 d . . .
N10 N 1.1414(6) 0.0661(4) 0.3843(3) 0.042(2) Uani 1 1 d . . .
N11 N 0.6428(6) 0.0690(4) 0.4466(3) 0.035(2) Uani 1 1 d . . .
N12 N 0.6429(5) 0.0775(4) 0.5450(3) 0.027(2) Uani 1 1 d . . .
Cl1 Cl 0.42810(19) 0.02743(18) 0.67085(9) 0.0602(10) Uani 1 1 d . . .
Cl2 Cl 0.45121(16) 0.20320(13) 0.49857(14) 0.0539(7) Uani 1 1 d . . .
Cl3 Cl 0.1682(3) 0.2008(2) 0.26770(13) 0.0862(12) Uani 1 1 d . . .
O1 O 0.3578(5) 0.0072(7) 0.6996(2) 0.096(3) Uani 1 1 d . . .
O2 O 0.4354(10) 0.1020(6) 0.6768(4) 0.134(5) Uani 1 1 d . . .
O3 O 0.5050(5) 0.0045(7) 0.6872(3) 0.103(3) Uani 1 1 d . . .
O4 O 0.4147(5) 0.0130(5) 0.6214(2) 0.073(3) Uani 1 1 d . . .
O5 O 0.4300(6) 0.1362(4) 0.5033(7) 0.150(5) Uani 1 1 d . . .
O6 O 0.3897(8) 0.2460(6) 0.5121(8) 0.184(9) Uani 1 1 d . . .
O7 O 0.4406(13) 0.2166(11) 0.4495(6) 0.215(9) Uani 1 1 d . . .
O8 O 0.5332(5) 0.2185(6) 0.5081(5) 0.145(5) Uani 1 1 d . . .
O9 O 0.2461(14) 0.1859(11) 0.2986(8) 0.233(10) Uani 1 1 d . . .
O10 O 0.1476(12) 0.1381(6) 0.2469(5) 0.165(7) Uani 1 1 d . . .
O11 O 0.2005(18) 0.2496(7) 0.2399(6) 0.265(14) Uani 1 1 d . . .
O12 O 0.1226(13) 0.2182(10) 0.3056(5) 0.217(9) Uani 1 1 d . . .
O1W O 1.1278(5) 0.0003(5) 0.7172(2) 0.069(2) Uani 1 1 d . . .
O2W O 0.4879(5) 0.0000 0.5000 0.053(3) Uani 1 2 d S . .
O3W O 0.1140(14) 0.3853(8) 0.2634(6) 0.219(9) Uani 1 1 d . . .

loop_
_atom_site_aniso_label
_atom_site_aniso_U_11
_atom_site_aniso_U_22
_atom_site_aniso_U_33
_atom_site_aniso_U_23
_atom_site_aniso_U_13
_atom_site_aniso_U_12
Cu1 0.0384(6) 0.0469(7) 0.0287(5) -0.0021(8) -0.0064(6) 0.0062(9)
Cu2 0.0253(9) 0.0286(10) 0.0299(8) 0.0041(10) 0.000 0.000
C1 0.062(9) 0.021(7) 0.016(6) -0.006(5) -0.001(6) -0.004(6)
C2 0.027(7) 0.029(7) 0.035(7) -0.006(5) 0.012(6) 0.008(6)
C3 0.029(5) 0.018(5) 0.018(5) -0.002(5) -0.002(6) -0.009(4)
C4 0.048(8) 0.052(8) 0.030(6) 0.004(6) -0.005(6) 0.005(7)
C5 0.084(11) 0.076(10) 0.047(8) 0.009(7) 0.007(7) 0.047(9)
C6 0.130(14) 0.084(11) 0.048(8) 0.014(8) 0.005(9) 0.058(11)
C7 0.135(16) 0.159(17) 0.029(7) 0.004(10) 0.025(9) 0.084(14)
C8 0.179(19) 0.152(17) 0.056(9) 0.012(10) 0.044(12) 0.112(17)
C9 0.049(9) 0.043(8) 0.047(7) -0.012(6) 0.002(6) 0.002(7)
C10 0.044(8) 0.054(9) 0.060(8) 0.007(6) -0.017(6) -0.018(7)
C11 0.054(9) 0.057(9) 0.079(10) -0.014(7) -0.012(7) -0.018(7)
C12 0.056(10) 0.079(12) 0.120(14) 0.038(11) -0.049(10) -0.018(9)
C13 0.045(9) 0.064(10) 0.080(10) -0.003(8) -0.036(8) -0.001(8)
C14 0.017(6) 0.043(7) 0.034(6) 0.000(6) 0.002(5) 0.010(6)
C15 0.039(7) 0.072(9) 0.039(6) 0.027(6) 0.007(6) 0.008(7)
C16 0.072(11) 0.075(10) 0.077(10) 0.035(9) -0.002(8) 0.023(8)
C17 0.056(10) 0.106(13) 0.062(9) 0.027(10) -0.011(8) 0.026(9)
C18 0.082(11) 0.100(12) 0.035(7) -0.004(7) -0.005(7) 0.015(10)
C19 0.014(6) 0.032(7) 0.041(6) -0.008(6) 0.001(5) 0.001(5)
C20 0.035(8) 0.058(9) 0.060(8) -0.014(7) 0.009(6) 0.003(7)
C21 0.047(8) 0.049(9) 0.067(9) -0.010(7) -0.011(6) 0.000(7)
C22 0.018(7) 0.082(11) 0.122(13) -0.027(10) 0.012(8) -0.007(7)
C23 0.014(7) 0.081(10) 0.086(10) -0.022(8) 0.019(6) 0.006(7)
C24 0.040(7) 0.026(7) 0.019(6) 0.003(5) -0.003(5) 0.003(6)
C25 0.024(7) 0.044(8) 0.079(10) 0.009(7) -0.005(6) -0.002(6)
C26 0.070(10) 0.075(10) 0.049(7) 0.045(7) -0.017(7) -0.007(8)
C27 0.065(9) 0.056(8) 0.036(7) 0.024(6) -0.033(6) -0.011(7)
C28 0.042(8) 0.069(9) 0.043(7) 0.008(7) -0.022(6) -0.011(6)
C29 0.031(7) 0.029(7) 0.025(6) 0.001(5) 0.003(5) -0.002(6)
C30 0.028(7) 0.035(7) 0.055(8) -0.015(6) 0.018(5) 0.002(5)
C31 0.055(8) 0.053(8) 0.050(7) -0.016(6) -0.017(7) 0.005(7)
C32 0.037(7) 0.068(9) 0.041(7) -0.001(6) 0.024(6) -0.002(7)
C33 0.037(8) 0.046(8) 0.051(7) -0.008(6) -0.008(6) 0.010(6)
N1 0.027(6) 0.028(6) 0.028(5) -0.009(4) 0.001(4) 0.004(4)
N2 0.021(6) 0.042(6) 0.035(6) -0.005(5) 0.011(5) 0.008(5)
N3 0.028(4) 0.042(4) 0.025(4) 0.000(5) -0.006(6) 0.003(4)
N4 0.027(5) 0.052(7) 0.039(6) -0.002(5) -0.011(5) 0.004(5)
N5 0.036(6) 0.041(6) 0.014(4) 0.000(4) -0.004(4) -0.004(5)
N6 0.020(4) 0.032(4) 0.025(5) 0.002(4) 0.012(4) 0.001(3)
N7 0.076(8) 0.080(8) 0.017(5) 0.008(5) 0.007(5) 0.013(6)
N8 0.040(6) 0.049(6) 0.042(5) 0.001(5) -0.023(5) 0.002(5)
N9 0.040(6) 0.049(6) 0.046(6) 0.014(5) -0.003(5) 0.016(5)
N10 0.045(7) 0.036(6) 0.046(5) -0.003(5) -0.006(5) -0.002(5)
N11 0.038(6) 0.032(5) 0.037(5) 0.000(4) -0.002(5) -0.005(5)
N12 0.027(5) 0.037(5) 0.018(4) 0.000(4) 0.017(4) -0.001(4)
Cl1 0.0364(15) 0.109(3) 0.0352(14) -0.0036(15) -0.0027(13) -0.0005(17)
Cl2 0.0455(16) 0.0389(16) 0.0773(18) 0.001(2) -0.011(2) -0.0036(13)
Cl3 0.109(3) 0.078(3) 0.072(2) -0.021(2) 0.017(2) -0.025(3)
O1 0.060(5) 0.179(10) 0.049(5) 0.007(7) 0.009(4) -0.050(8)
O2 0.200(13) 0.092(8) 0.111(8) -0.022(7) -0.017(9) -0.050(10)
O3 0.053(5) 0.185(10) 0.072(5) -0.014(8) -0.022(4) 0.033(8)
O4 0.063(5) 0.125(8) 0.032(4) -0.021(5) -0.005(4) -0.004(6)
O5 0.073(6) 0.031(5) 0.344(18) 0.033(9) -0.028(13) 0.007(5)
O6 0.110(9) 0.081(7) 0.36(3) -0.095(12) 0.056(13) -0.004(7)
O7 0.188(15) 0.30(2) 0.151(13) 0.101(15) -0.077(13) -0.058(16)
O8 0.070(7) 0.134(9) 0.232(13) 0.077(10) -0.092(9) -0.064(6)
O9 0.184(18) 0.23(2) 0.29(2) -0.035(19) -0.128(19) -0.031(16)
O10 0.29(2) 0.100(9) 0.106(8) -0.038(7) 0.037(12) -0.073(11)
O11 0.57(4) 0.087(9) 0.136(14) 0.019(9) 0.087(19) -0.11(2)
O12 0.222(17) 0.29(2) 0.140(11) -0.130(13) 0.116(12) -0.081(16)
O1W 0.079(5) 0.089(5) 0.040(4) 0.009(5) -0.028(4) -0.002(6)
O2W 0.029(5) 0.053(6) 0.076(7) 0.029(7) 0.000 0.000
O3W 0.28(2) 0.174(14) 0.199(16) 0.090(13) 0.091(15) 0.081(16)

loop_
_atom_type_symbol
_atom_type_description
_atom_type_scat_dispersion_real
_atom_type_scat_dispersion_imag
_atom_type_scat_source
C C 0.0033 0.0016 'International Tables Vol C Tables 4.2.6.8 and 6.1.1.4'
H H 0.0000 0.0000 'International Tables Vol C Tables 4.2.6.8 and 6.1.1.4'
N N 0.0061 0.0033 'International Tables Vol C Tables 4.2.6.8 and 6.1.1.4'
O O 0.0106 0.0060 'International Tables Vol C Tables 4.2.6.8 and 6.1.1.4'
Cu Cu 0.3201 1.2651 'International Tables Vol C Tables 4.2.6.8 and 6.1.1.4'
Cl Cl 0.1484 0.1585 'International Tables Vol C Tables 4.2.6.8 and 6.1.1.4'

loop_
_geom_angle_atom_site_label_1
_geom_angle_atom_site_label_2
_geom_angle_atom_site_label_3
_geom_angle
_geom_angle_site_symmetry_1
_geom_angle_site_symmetry_3
_geom_angle_publ_flag
N7 Cu1 N8 85.5(4) . . ?
N7 Cu1 N9 94.6(4) . 2_556 ?
N8 Cu1 N9 167.9(4) . 2_556 ?
N7 Cu1 N10 160.5(4) . 2_556 ?
N8 Cu1 N10 89.4(3) . 2_556 ?
N9 Cu1 N10 86.6(4) 2_556 2_556 ?
N7 Cu1 O1W 102.6(4) . . ?
N8 Cu1 O1W 94.7(4) . . ?
N9 Cu1 O1W 97.1(4) 2_556 . ?
N10 Cu1 O1W 96.5(4) 2_556 . ?
N12 Cu2 N12 164.6(5) 2_556 . ?
N12 Cu2 N11 92.0(3) 2_556 . ?
N12 Cu2 N11 86.0(3) . . ?
N12 Cu2 N11 86.0(3) 2_556 2_556 ?
N12 Cu2 N11 92.0(3) . 2_556 ?
N11 Cu2 N11 165.0(5) . 2_556 ?
N12 Cu2 O2W 97.7(2) 2_556 . ?
N12 Cu2 O2W 97.7(2) . . ?
N11 Cu2 O2W 97.5(3) . . ?
N11 Cu2 O2W 97.5(3) 2_556 . ?
N2 C1 N3 129.4(10) . . ?
N2 C1 N4 117.9(11) . . ?
N3 C1 N4 112.7(11) . . ?
N3 C2 N1 128.4(10) . . ?
N3 C2 N5 117.1(10) . . ?
N1 C2 N5 114.4(10) . . ?
N1 C3 N2 125.7(7) . . ?
N1 C3 N6 117.2(9) . . ?
N2 C3 N6 117.1(9) . . ?
N7 C4 C5 128.0(11) . . ?
N7 C4 N4 111.5(11) . . ?
C5 C4 N4 120.3(11) . . ?
C4 C5 C6 115.8(12) . . ?
C7 C6 C5 120.2(13) . . ?
C6 C7 C8 118.5(13) . . ?
N7 C8 C7 121.7(14) . . ?
N8 C9 C10 124.8(12) . . ?
N8 C9 N4 112.6(11) . . ?
C10 C9 N4 122.4(12) . . ?
C9 C10 C11 114.9(13) . . ?
C12 C11 C10 121.2(14) . . ?
C11 C12 C13 118.9(14) . . ?
C12 C13 N8 123.4(13) . . ?
N9 C14 C15 123.5(10) . . ?
N9 C14 N5 115.2(10) . . ?
C15 C14 N5 120.8(10) . . ?
C14 C15 C16 118.1(13) . . ?
C17 C16 C15 118.1(13) . . ?
C18 C17 C16 121.6(13) . . ?
C17 C18 N9 119.4(13) . . ?
N10 C19 C20 124.2(10) . . ?
N10 C19 N5 112.7(9) . . ?
C20 C19 N5 122.7(10) . . ?
C19 C20 C21 116.2(12) . . ?
C22 C21 C20 120.3(12) . . ?
C21 C22 C23 120.4(12) . . ?
N10 C23 C22 120.4(12) . . ?
N11 C24 C25 122.1(9) . . ?
N11 C24 N6 115.4(9) . . ?
C25 C24 N6 122.4(10) . . ?
C24 C25 C26 118.1(11) . . ?
C27 C26 C25 119.8(10) . . ?
C28 C27 C26 117.5(10) . . ?
N11 C28 C27 124.3(11) . . ?
N12 C29 C30 122.7(9) . . ?
N12 C29 N6 114.4(8) . . ?
C30 C29 N6 122.6(9) . . ?
C31 C30 C29 117.6(10) . . ?
C30 C31 C32 119.8(11) . . ?
C31 C32 C33 118.7(10) . . ?
N12 C33 C32 123.0(11) . . ?
C3 N1 C2 112.8(9) . . ?
C1 N2 C3 113.9(9) . . ?
C2 N3 C1 109.6(7) . . ?
C1 N4 C9 123.7(10) . . ?
C1 N4 C4 119.3(10) . . ?
C9 N4 C4 113.5(9) . . ?
C2 N5 C14 120.4(9) . . ?
C2 N5 C19 121.1(9) . . ?
C14 N5 C19 116.8(9) . . ?
C3 N6 C24 123.3(9) . . ?
C3 N6 C29 118.7(8) . . ?
C24 N6 C29 114.9(7) . . ?
C4 N7 C8 115.7(12) . . ?
C4 N7 Cu1 121.4(8) . . ?
C8 N7 Cu1 122.7(10) . . ?
C9 N8 C13 116.3(11) . . ?
C9 N8 Cu1 118.0(8) . . ?
C13 N8 Cu1 125.5(9) . . ?
C14 N9 C18 119.1(11) . . ?
C14 N9 Cu1 116.0(8) . 2_556 ?
C18 N9 Cu1 124.7(9) . 2_556 ?
C19 N10 C23 118.0(10) . . ?
C19 N10 Cu1 117.6(7) . 2_556 ?
C23 N10 Cu1 124.4(9) . 2_556 ?
C24 N11 C28 118.1(9) . . ?
C24 N11 Cu2 116.0(7) . . ?
C28 N11 Cu2 125.9(8) . . ?
C33 N12 C29 118.2(9) . . ?
C33 N12 Cu2 125.1(8) . . ?
C29 N12 Cu2 116.6(6) . . ?
O3 Cl1 O4 112.7(5) . . ?
O3 Cl1 O1 114.1(6) . . ?
O4 Cl1 O1 111.9(5) . . ?
O3 Cl1 O2 102.8(9) . . ?
O4 Cl1 O2 108.5(7) . . ?
O1 Cl1 O2 106.0(8) . . ?
O6 Cl2 O8 119.7(9) . . ?
O6 Cl2 O5 113.9(8) . . ?
O8 Cl2 O5 115.4(6) . . ?
O6 Cl2 O7 94.0(14) . . ?
O8 Cl2 O7 105.2(11) . . ?
O5 Cl2 O7 104.2(12) . . ?
O12 Cl3 O11 118.8(12) . . ?
O12 Cl3 O10 115.7(10) . . ?
O11 Cl3 O10 118.9(9) . . ?
O12 Cl3 O9 92.1(13) . . ?
O11 Cl3 O9 99.1(15) . . ?
O10 Cl3 O9 104.5(11) . . ?

loop_
_geom_bond_atom_site_label_1
_geom_bond_atom_site_label_2
_geom_bond_distance
_geom_bond_site_symmetry_2
_geom_bond_publ_flag
Cu1 N7 1.978(11) . ?
Cu1 N8 2.010(10) . ?
Cu1 N9 2.032(9) 2_556 ?
Cu1 N10 2.041(9) 2_556 ?
Cu1 O1W 2.154(6) . ?
Cu2 N12 2.000(8) 2_556 ?
Cu2 N12 2.000(8) . ?
Cu2 N11 2.039(8) . ?
Cu2 N11 2.039(8) 2_556 ?
Cu2 O2W 2.181(8) . ?
C1 N2 1.264(13) . ?
C1 N3 1.357(13) . ?
C1 N4 1.425(13) . ?
C2 N3 1.323(13) . ?
C2 N1 1.340(11) . ?
C2 N5 1.416(13) . ?
C3 N1 1.311(13) . ?
C3 N2 1.341(13) . ?
C3 N6 1.382(10) . ?
C4 N7 1.301(14) . ?
C4 C5 1.372(16) . ?
C4 N4 1.477(15) . ?
C5 C6 1.401(18) . ?
C6 C7 1.328(18) . ?
C7 C8 1.46(2) . ?
C8 N7 1.335(16) . ?
C9 N8 1.354(15) . ?
C9 C10 1.374(17) . ?
C9 N4 1.427(14) . ?
C10 C11 1.428(17) . ?
C11 C12 1.348(17) . ?
C12 C13 1.352(19) . ?
C13 N8 1.361(14) . ?
C14 N9 1.339(13) . ?
C14 C15 1.343(15) . ?
C14 N5 1.418(13) . ?
C15 C16 1.403(17) . ?
C16 C17 1.378(18) . ?
C17 C18 1.353(19) . ?
C18 N9 1.368(15) . ?
C19 N10 1.331(13) . ?
C19 C20 1.351(15) . ?
C19 N5 1.447(12) . ?
C20 C21 1.394(16) . ?
C21 C22 1.319(16) . ?
C22 C23 1.373(17) . ?
C23 N10 1.338(14) . ?
C24 N11 1.314(12) . ?
C24 C25 1.375(14) . ?
C24 N6 1.430(12) . ?
C25 C26 1.376(15) . ?
C26 C27 1.362(16) . ?
C27 C28 1.346(15) . ?
C28 N11 1.324(12) . ?
C29 N12 1.343(12) . ?
C29 C30 1.392(13) . ?
C29 N6 1.454(12) . ?
C30 C31 1.364(15) . ?
C31 C32 1.365(16) . ?
C32 C33 1.386(16) . ?
C33 N12 1.297(13) . ?
N9 Cu1 2.032(9) 2_556 ?
N10 Cu1 2.041(9) 2_556 ?
Cl1 O3 1.374(8) . ?
Cl1 O4 1.426(6) . ?
Cl1 O1 1.428(8) . ?
Cl1 O2 1.488(11) . ?
Cl2 O6 1.343(12) . ?
Cl2 O8 1.356(8) . ?
Cl2 O5 1.372(8) . ?
Cl2 O7 1.405(14) . ?
Cl3 O12 1.325(12) . ?
Cl3 O11 1.339(14) . ?
Cl3 O10 1.407(11) . ?
Cl3 O9 1.532(18) . ?
